data_2226164
loop_
_publ_author_name
'Rajesh, K.'
'Vijayakumar, V.'
'Safwan, A. P.'
'Tan, Kong Wai'
'Tiekink, Edward R. T.'

_publ_section_title
;
 2,4,6,8-Tetrakis(4-ethylphenyl)-3,7-diazabicyclo[3.3.1]nonan-9-one
;
_journal_coeditor_code HG2681
_journal_issue 6
_journal_name_full 'Acta Crystallographica Section E'
_journal_page_first o1316
_journal_paper_doi 10.1107/S1600536810016569
_journal_volume 66
_journal_year 2010
_chemical_formula_iupac 'C39 H44 N2 O'
_chemical_formula_moiety 'C39 H44 N2 O'
_chemical_formula_sum 'C39 H44 N2 O'
_chemical_formula_weight 556.76
_chemical_name_systematic
;
2,4,6,8-Tetrakis(4-ethylphenyl)-3,7-diazabicyclo[3.3.1]nonan-9-one
;
_space_group_IT_number 14
_symmetry_cell_setting monoclinic
_symmetry_space_group_name_Hall '-P 2ybc'
_symmetry_space_group_name_H-M 'P 1 21/c 1'
_atom_sites_solution_hydrogens geom
_atom_sites_solution_primary direct
_atom_sites_solution_secondary difmap
_audit_creation_method SHELXL-97
_cell_angle_alpha 90
_cell_angle_beta 99.675(4)
_cell_angle_gamma 90
_cell_formula_units_Z 4
_cell_length_a 13.381(2)
_cell_length_b 11.8217(17)
_cell_length_c 19.989(3)
_cell_measurement_reflns_used 9317
_cell_measurement_temperature 100(2)
_cell_measurement_theta_max 28.2
_cell_measurement_theta_min 2.3
_cell_volume 3117.0(8)
_computing_cell_refinement 'SAINT (Bruker, 2008)'
_computing_data_collection 'APEX2 (Bruker, 2008)'
_computing_data_reduction 'SAINT (Bruker, 2008)'
_computing_molecular_graphics 'ORTEP-3 (Farrugia, 1997) and DIAMOND (Brandenburg, 2006)'
_computing_publication_material 'publCIF (Westrip, 2010)'
_computing_structure_refinement 'SHELXL97 (Sheldrick, 2008)'
_computing_structure_solution 'SHELXS97 (Sheldrick, 2008)'
_diffrn_ambient_temperature 100(2)
_diffrn_measured_fraction_theta_full 1.000
_diffrn_measured_fraction_theta_max 1.000
_diffrn_measurement_device_type 'Bruker SMART APEX diffractometer'
_diffrn_measurement_method '\w scans'
_diffrn_radiation_monochromator graphite
_diffrn_radiation_source 'fine-focus sealed tube'
_diffrn_radiation_type MoK\a
_diffrn_radiation_wavelength 0.71073
_diffrn_reflns_av_R_equivalents 0.033
_diffrn_reflns_av_sigmaI/netI 0.029
_diffrn_reflns_limit_h_max 17
_diffrn_reflns_limit_h_min -17
_diffrn_reflns_limit_k_max 15
_diffrn_reflns_limit_k_min -15
_diffrn_reflns_limit_l_max 25
_diffrn_reflns_limit_l_min -25
_diffrn_reflns_number 29235
_diffrn_reflns_theta_full 27.5
_diffrn_reflns_theta_max 27.5
_diffrn_reflns_theta_min 1.5
_diffrn_standards_decay_% 0
_diffrn_standards_interval_count 0
_diffrn_standards_interval_time 0
_diffrn_standards_number 0
_exptl_absorpt_coefficient_mu 0.070
_exptl_absorpt_correction_T_max 0.980
_exptl_absorpt_correction_T_min 0.972
_exptl_absorpt_correction_type multi-scan
_exptl_absorpt_process_details '(SADABS; Sheldrick, 1996)'
_exptl_crystal_colour colourless
_exptl_crystal_density_diffrn 1.186
_exptl_crystal_density_method 'not measured'
_exptl_crystal_description block
_exptl_crystal_F_000 1200
_exptl_crystal_size_max 0.40
_exptl_crystal_size_mid 0.37
_exptl_crystal_size_min 0.29
_refine_diff_density_max 0.33
_refine_diff_density_min -0.27
_refine_ls_extinction_method none
_refine_ls_goodness_of_fit_ref 1.03
_refine_ls_hydrogen_treatment mixed
_refine_ls_matrix_type full
_refine_ls_number_parameters 389
_refine_ls_number_reflns 7159
_refine_ls_number_restraints 2
_refine_ls_restrained_S_all 1.03
_refine_ls_R_factor_all 0.055
_refine_ls_R_factor_gt 0.042
_refine_ls_shift/su_max 0.000
_refine_ls_shift/su_mean 0.000
_refine_ls_structure_factor_coef Fsqd
_refine_ls_weighting_details 'calc w=1/[\s^2^(Fo^2^)+(0.0602P)^2^+0.9409P] where P=(Fo^2^+2Fc^2^)/3'
_refine_ls_weighting_scheme calc
_refine_ls_wR_factor_gt 0.108
_refine_ls_wR_factor_ref 0.117
_reflns_number_gt 5783
_reflns_number_total 7159
_reflns_threshold_expression I>2\s(I)
_cod_data_source_file hg2681.cif
_cod_data_source_block I
_cod_original_cell_volume 3117.1(8)
_cod_original_sg_symbol_H-M 'P 21/c'
_cod_database_code 2226164
_cod_database_fobs_code 2226164

loop_
_symmetry_equiv_pos_as_xyz
'x, y, z'
'-x, y+1/2, -z+1/2'
'-x, -y, -z'
'x, -y-1/2, z-1/2'

loop_
_atom_site_type_symbol
_atom_site_label
_atom_site_fract_x
_atom_site_fract_y
_atom_site_fract_z
_atom_site_U_iso_or_equiv
_atom_site_adp_type
_atom_site_calc_flag
_atom_site_refinement_flags
_atom_site_occupancy
_atom_site_disorder_assembly
_atom_site_disorder_group
O O1 0.28740(7) 0.33935(8) 0.24139(5) 0.0258(2) Uani d . 1 . .
N N1 0.10571(8) 0.43495(9) 0.35954(5) 0.0176(2) Uani d D 1 . .
H H1N 0.0682(12) 0.4050(13) 0.3883(8) 0.026 Uiso d D 1 . .
N N2 0.22518(7) 0.62144(9) 0.25571(5) 0.0159(2) Uani d D 1 . .
H H2N 0.2198(11) 0.6951(14) 0.2501(7) 0.024 Uiso d D 1 . .
C C1 0.06877(9) 0.39020(10) 0.29151(6) 0.0171(2) Uani d . 1 . .
H H1 0.0782 0.3063 0.2923 0.020 Uiso calc R 1 . .
C C2 0.13203(9) 0.44252(10) 0.24037(6) 0.0158(2) Uani d . 1 . .
H H2 0.1105 0.4076 0.1946 0.019 Uiso calc R 1 . .
C C3 0.12289(9) 0.57417(10) 0.23417(6) 0.0149(2) Uani d . 1 . .
H H3 0.0769 0.6024 0.2651 0.018 Uiso calc R 1 . .
C C4 0.26318(9) 0.59657(10) 0.32788(6) 0.0149(2) Uani d . 1 . .
H H4 0.2114 0.6212 0.3556 0.018 Uiso calc R 1 . .
C C5 0.27729(9) 0.46582(10) 0.33456(6) 0.0160(2) Uani d . 1 . .
H H5 0.3506 0.4477 0.3498 0.019 Uiso calc R 1 . .
C C6 0.21310(9) 0.41261(10) 0.38478(6) 0.0164(2) Uani d . 1 . .
H H6 0.2243 0.3290 0.3863 0.020 Uiso calc R 1 . .
C C7 0.24032(9) 0.41035(10) 0.26704(6) 0.0172(2) Uani d . 1 . .
C C8 -0.04266(9) 0.41626(10) 0.26868(6) 0.0175(2) Uani d . 1 . .
C C9 -0.09358(9) 0.49827(11) 0.29977(6) 0.0213(3) Uani d . 1 . .
H H9 -0.0603 0.5344 0.3398 0.026 Uiso calc R 1 . .
C C10 -0.19329(9) 0.52824(12) 0.27270(7) 0.0234(3) Uani d . 1 . .
H H10 -0.2269 0.5843 0.2947 0.028 Uiso calc R 1 . .
C C11 -0.24389(9) 0.47706(11) 0.21398(6) 0.0214(3) Uani d . 1 . .
C C12 -0.19308(10) 0.39341(11) 0.18375(6) 0.0222(3) Uani d . 1 . .
H H12 -0.2265 0.3567 0.1439 0.027 Uiso calc R 1 . .
C C13 -0.09445(10) 0.36279(10) 0.21087(6) 0.0204(3) Uani d . 1 . .
H H13 -0.0618 0.3047 0.1898 0.025 Uiso calc R 1 . .
C C14 -0.34976(10) 0.51291(12) 0.18224(7) 0.0267(3) Uani d . 1 . .
H H14A -0.3800 0.5581 0.2154 0.032 Uiso calc R 1 . .
H H14B -0.3923 0.4448 0.1709 0.032 Uiso calc R 1 . .
C C15 -0.34962(12) 0.58247(14) 0.11839(9) 0.0382(4) Uani d . 1 . .
H H15A -0.3103 0.6518 0.1298 0.057 Uiso calc R 1 . .
H H15B -0.4194 0.6022 0.0985 0.057 Uiso calc R 1 . .
H H15C -0.3190 0.5383 0.0856 0.057 Uiso calc R 1 . .
C C16 0.08053(9) 0.60808(10) 0.16182(6) 0.0162(2) Uani d . 1 . .
C C17 -0.02427(9) 0.61354(10) 0.14070(6) 0.0183(2) Uani d . 1 . .
H H17 -0.0682 0.6043 0.1730 0.022 Uiso calc R 1 . .
C C18 -0.06514(10) 0.63238(11) 0.07294(6) 0.0216(3) Uani d . 1 . .
H H18 -0.1366 0.6361 0.0597 0.026 Uiso calc R 1 . .
C C19 -0.00307(10) 0.64589(10) 0.02430(6) 0.0221(3) Uani d . 1 . .
C C20 0.10134(10) 0.64380(11) 0.04593(6) 0.0230(3) Uani d . 1 . .
H H20 0.1452 0.6552 0.0138 0.028 Uiso calc R 1 . .
C C21 0.14298(10) 0.62529(11) 0.11384(6) 0.0205(3) Uani d . 1 . .
H H21 0.2145 0.6245 0.1273 0.025 Uiso calc R 1 . .
C C22 -0.04871(12) 0.66010(12) -0.04984(7) 0.0295(3) Uani d . 1 . .
H H22A 0.0023 0.6378 -0.0780 0.035 Uiso calc R 1 . .
H H22B -0.1072 0.6082 -0.0609 0.035 Uiso calc R 1 . .
C C23 -0.08338(14) 0.77868(13) -0.06826(8) 0.0440(4) Uani d . 1 . .
H H23A -0.1328 0.8022 -0.0400 0.066 Uiso calc R 1 . .
H H23B -0.1149 0.7813 -0.1162 0.066 Uiso calc R 1 . .
H H23C -0.0250 0.8299 -0.0607 0.066 Uiso calc R 1 . .
C C24 0.36114(9) 0.66011(10) 0.35158(6) 0.0156(2) Uani d . 1 . .
C C25 0.43406(9) 0.67254(11) 0.30988(6) 0.0192(3) Uani d . 1 . .
H H25 0.4223 0.6409 0.2656 0.023 Uiso calc R 1 . .
C C26 0.52380(9) 0.73073(11) 0.33227(6) 0.0206(3) Uani d . 1 . .
H H26 0.5723 0.7386 0.3029 0.025 Uiso calc R 1 . .
C C27 0.54357(9) 0.77772(10) 0.39710(6) 0.0186(2) Uani d . 1 . .
C C28 0.47053(9) 0.76542(10) 0.43854(6) 0.0180(2) Uani d . 1 . .
H H28 0.4822 0.7974 0.4828 0.022 Uiso calc R 1 . .
C C29 0.38064(9) 0.70720(10) 0.41650(6) 0.0167(2) Uani d . 1 . .
H H29 0.3321 0.6994 0.4459 0.020 Uiso calc R 1 . .
C C30 0.64131(10) 0.84034(11) 0.42213(7) 0.0240(3) Uani d . 1 . .
H H30A 0.6909 0.8227 0.3920 0.029 Uiso calc R 1 . .
H H30B 0.6698 0.8133 0.4683 0.029 Uiso calc R 1 . .
C C31 0.62664(12) 0.96826(13) 0.42412(9) 0.0362(4) Uani d . 1 . .
H H31A 0.6050 0.9966 0.3779 0.054 Uiso calc R 1 . .
H H31B 0.6907 1.0043 0.4440 0.054 Uiso calc R 1 . .
H H31C 0.5747 0.9860 0.4517 0.054 Uiso calc R 1 . .
C C32 0.24685(9) 0.46056(10) 0.45536(6) 0.0162(2) Uani d . 1 . .
C C33 0.34447(9) 0.43509(10) 0.48903(6) 0.0186(2) Uani d . 1 . .
H H33 0.3851 0.3832 0.4692 0.022 Uiso calc R 1 . .
C C34 0.38284(10) 0.48437(11) 0.55082(6) 0.0208(3) Uani d . 1 . .
H H34 0.4498 0.4668 0.5723 0.025 Uiso calc R 1 . .
C C35 0.32457(10) 0.55942(10) 0.58197(6) 0.0203(3) Uani d . 1 . .
C C36 0.22587(10) 0.58115(11) 0.54989(6) 0.0213(3) Uani d . 1 . .
H H36 0.1838 0.6294 0.5712 0.026 Uiso calc R 1 . .
C C37 0.18765(9) 0.53323(11) 0.48694(6) 0.0199(3) Uani d . 1 . .
H H37 0.1205 0.5505 0.4655 0.024 Uiso calc R 1 . .
C C38 0.37098(11) 0.61916(12) 0.64667(7) 0.0262(3) Uani d . 1 . .
H H38A 0.4108 0.5643 0.6778 0.031 Uiso calc R 1 . .
H H38B 0.3164 0.6494 0.6694 0.031 Uiso calc R 1 . .
C C39 0.43976(11) 0.71594(12) 0.63209(7) 0.0297(3) Uani d . 1 . .
H H39A 0.4911 0.6869 0.6069 0.045 Uiso calc R 1 . .
H H39B 0.4732 0.7491 0.6750 0.045 Uiso calc R 1 . .
H H39C 0.3991 0.7740 0.6050 0.045 Uiso calc R 1 . .

loop_
_atom_site_aniso_label
_atom_site_aniso_U_11
_atom_site_aniso_U_22
_atom_site_aniso_U_33
_atom_site_aniso_U_12
_atom_site_aniso_U_13
_atom_site_aniso_U_23
O1 0.0268(5) 0.0266(5) 0.0248(5) 0.0072(4) 0.0061(4) -0.0061(4)
N1 0.0160(5) 0.0227(5) 0.0141(5) -0.0028(4) 0.0027(4) 0.0020(4)
N2 0.0169(5) 0.0157(5) 0.0142(5) -0.0027(4) 0.0003(4) 0.0020(4)
C1 0.0193(6) 0.0147(5) 0.0167(6) -0.0024(4) 0.0015(5) -0.0001(4)
C2 0.0190(6) 0.0147(5) 0.0134(5) -0.0009(4) 0.0022(4) -0.0015(4)
C3 0.0160(5) 0.0151(5) 0.0134(5) -0.0012(4) 0.0022(4) -0.0005(4)
C4 0.0147(5) 0.0170(6) 0.0128(5) 0.0000(4) 0.0017(4) 0.0006(4)
C5 0.0155(5) 0.0163(6) 0.0159(6) 0.0010(4) 0.0023(4) 0.0004(5)
C6 0.0177(6) 0.0153(5) 0.0158(6) 0.0006(4) 0.0015(4) 0.0021(4)
C7 0.0206(6) 0.0150(5) 0.0171(6) -0.0006(4) 0.0065(5) 0.0019(5)
C8 0.0186(6) 0.0174(6) 0.0164(6) -0.0043(4) 0.0027(5) 0.0039(5)
C9 0.0186(6) 0.0282(7) 0.0170(6) -0.0045(5) 0.0028(5) -0.0023(5)
C10 0.0190(6) 0.0302(7) 0.0217(6) -0.0013(5) 0.0056(5) -0.0022(5)
C11 0.0171(6) 0.0252(6) 0.0214(6) -0.0064(5) 0.0021(5) 0.0044(5)
C12 0.0251(6) 0.0199(6) 0.0200(6) -0.0087(5) -0.0013(5) 0.0008(5)
C13 0.0236(6) 0.0154(6) 0.0218(6) -0.0047(5) 0.0024(5) -0.0005(5)
C14 0.0172(6) 0.0350(8) 0.0266(7) -0.0036(5) -0.0001(5) 0.0022(6)
C15 0.0277(7) 0.0431(9) 0.0424(9) 0.0038(7) 0.0022(6) 0.0170(7)
C16 0.0210(6) 0.0128(5) 0.0142(6) -0.0013(4) 0.0010(4) -0.0011(4)
C17 0.0206(6) 0.0170(6) 0.0168(6) 0.0000(5) 0.0023(5) 0.0003(5)
C18 0.0233(6) 0.0195(6) 0.0202(6) 0.0025(5) -0.0019(5) -0.0001(5)
C19 0.0337(7) 0.0156(6) 0.0155(6) 0.0037(5) -0.0005(5) 0.0003(5)
C20 0.0312(7) 0.0219(6) 0.0171(6) -0.0003(5) 0.0075(5) 0.0017(5)
C21 0.0228(6) 0.0203(6) 0.0183(6) -0.0016(5) 0.0031(5) 0.0002(5)
C22 0.0408(8) 0.0296(7) 0.0161(6) 0.0083(6) -0.0005(6) 0.0018(5)
C23 0.0600(11) 0.0255(8) 0.0363(9) -0.0081(7) -0.0212(8) 0.0107(7)
C24 0.0155(5) 0.0146(5) 0.0160(6) 0.0006(4) 0.0007(4) 0.0022(4)
C25 0.0204(6) 0.0225(6) 0.0147(6) -0.0023(5) 0.0030(5) -0.0002(5)
C26 0.0180(6) 0.0249(6) 0.0196(6) -0.0019(5) 0.0054(5) 0.0033(5)
C27 0.0166(6) 0.0174(6) 0.0205(6) -0.0006(4) -0.0007(5) 0.0032(5)
C28 0.0201(6) 0.0173(6) 0.0152(6) 0.0001(5) -0.0005(5) -0.0002(5)
C29 0.0175(6) 0.0165(6) 0.0163(6) 0.0013(4) 0.0036(4) 0.0018(5)
C30 0.0180(6) 0.0283(7) 0.0245(7) -0.0052(5) 0.0003(5) 0.0010(5)
C31 0.0313(8) 0.0279(8) 0.0468(9) -0.0117(6) -0.0009(7) 0.0017(7)
C32 0.0194(6) 0.0148(5) 0.0148(6) -0.0012(4) 0.0038(4) 0.0039(4)
C33 0.0217(6) 0.0166(6) 0.0177(6) 0.0035(5) 0.0039(5) 0.0021(5)
C34 0.0221(6) 0.0207(6) 0.0184(6) 0.0022(5) 0.0004(5) 0.0036(5)
C35 0.0277(6) 0.0191(6) 0.0143(6) -0.0019(5) 0.0046(5) 0.0039(5)
C36 0.0257(6) 0.0207(6) 0.0192(6) 0.0024(5) 0.0085(5) 0.0001(5)
C37 0.0190(6) 0.0214(6) 0.0196(6) 0.0022(5) 0.0044(5) 0.0036(5)
C38 0.0335(7) 0.0288(7) 0.0162(6) -0.0019(6) 0.0038(5) -0.0013(5)
C39 0.0353(8) 0.0311(7) 0.0237(7) -0.0059(6) 0.0079(6) -0.0089(6)

loop_
_atom_type_symbol
_atom_type_description
_atom_type_scat_dispersion_real
_atom_type_scat_dispersion_imag
_atom_type_scat_source
C C 0.0033 0.0016 'International Tables Vol C Tables 4.2.6.8 and 6.1.1.4'
H H 0.0000 0.0000 'International Tables Vol C Tables 4.2.6.8 and 6.1.1.4'
N N 0.0061 0.0033 'International Tables Vol C Tables 4.2.6.8 and 6.1.1.4'
O O 0.0106 0.0060 'International Tables Vol C Tables 4.2.6.8 and 6.1.1.4'

loop_
_geom_angle_atom_site_label_1
_geom_angle_atom_site_label_2
_geom_angle_atom_site_label_3
_geom_angle_site_symmetry_1
_geom_angle_site_symmetry_3
_geom_angle
_geom_angle_publ_flag
C6 N1 C1 . . 114.38(10) ?
C6 N1 H1N . . 109.3(10) ?
C1 N1 H1N . . 108.3(10) ?
C3 N2 C4 . . 111.13(9) ?
C3 N2 H2N . . 106.6(10) ?
C4 N2 H2N . . 109.2(10) ?
N1 C1 C8 . . 111.55(10) ?
N1 C1 C2 . . 109.23(9) ?
C8 C1 C2 . . 109.68(9) ?
N1 C1 H1 . . 108.8 ?
C8 C1 H1 . . 108.8 ?
C2 C1 H1 . . 108.8 ?
C7 C2 C1 . . 105.29(9) ?
C7 C2 C3 . . 109.69(9) ?
C1 C2 C3 . . 113.73(10) ?
C7 C2 H2 . . 109.3 ?
C1 C2 H2 . . 109.3 ?
C3 C2 H2 . . 109.3 ?
N2 C3 C16 . . 111.00(9) ?
N2 C3 C2 . . 107.31(9) ?
C16 C3 C2 . . 110.51(9) ?
N2 C3 H3 . . 109.3 ?
C16 C3 H3 . . 109.3 ?
C2 C3 H3 . . 109.3 ?
N2 C4 C24 . . 110.15(9) ?
N2 C4 C5 . . 107.32(9) ?
C24 C4 C5 . . 112.23(9) ?
N2 C4 H4 . . 109.0 ?
C24 C4 H4 . . 109.0 ?
C5 C4 H4 . . 109.0 ?
C7 C5 C6 . . 105.52(9) ?
C7 C5 C4 . . 109.73(9) ?
C6 C5 C4 . . 112.51(10) ?
C7 C5 H5 . . 109.7 ?
C6 C5 H5 . . 109.7 ?
C4 C5 H5 . . 109.7 ?
N1 C6 C32 . . 111.99(10) ?
N1 C6 C5 . . 108.68(9) ?
C32 C6 C5 . . 109.75(9) ?
N1 C6 H6 . . 108.8 ?
C32 C6 H6 . . 108.8 ?
C5 C6 H6 . . 108.8 ?
O1 C7 C2 . . 124.19(11) ?
O1 C7 C5 . . 124.30(11) ?
C2 C7 C5 . . 111.01(10) ?
C9 C8 C13 . . 118.28(11) ?
C9 C8 C1 . . 122.57(11) ?
C13 C8 C1 . . 118.94(11) ?
C8 C9 C10 . . 120.74(12) ?
C8 C9 H9 . . 119.6 ?
C10 C9 H9 . . 119.6 ?
C11 C10 C9 . . 120.91(12) ?
C11 C10 H10 . . 119.5 ?
C9 C10 H10 . . 119.5 ?
C10 C11 C12 . . 118.07(12) ?
C10 C11 C14 . . 121.40(12) ?
C12 C11 C14 . . 120.51(12) ?
C13 C12 C11 . . 121.12(12) ?
C13 C12 H12 . . 119.4 ?
C11 C12 H12 . . 119.4 ?
C12 C13 C8 . . 120.84(12) ?
C12 C13 H13 . . 119.6 ?
C8 C13 H13 . . 119.6 ?
C11 C14 C15 . . 111.77(11) ?
C11 C14 H14A . . 109.3 ?
C15 C14 H14A . . 109.3 ?
C11 C14 H14B . . 109.3 ?
C15 C14 H14B . . 109.3 ?
H14A C14 H14B . . 107.9 ?
C14 C15 H15A . . 109.5 ?
C14 C15 H15B . . 109.5 ?
H15A C15 H15B . . 109.5 ?
C14 C15 H15C . . 109.5 ?
H15A C15 H15C . . 109.5 ?
H15B C15 H15C . . 109.5 ?
C21 C16 C17 . . 118.34(11) ?
C21 C16 C3 . . 121.71(11) ?
C17 C16 C3 . . 119.74(10) ?
C18 C17 C16 . . 120.82(12) ?
C18 C17 H17 . . 119.6 ?
C16 C17 H17 . . 119.6 ?
C19 C18 C17 . . 121.08(12) ?
C19 C18 H18 . . 119.5 ?
C17 C18 H18 . . 119.5 ?
C18 C19 C20 . . 117.86(11) ?
C18 C19 C22 . . 120.48(12) ?
C20 C19 C22 . . 121.65(12) ?
C19 C20 C21 . . 121.40(12) ?
C19 C20 H20 . . 119.3 ?
C21 C20 H20 . . 119.3 ?
C16 C21 C20 . . 120.44(12) ?
C16 C21 H21 . . 119.8 ?
C20 C21 H21 . . 119.8 ?
C23 C22 C19 . . 113.60(12) ?
C23 C22 H22A . . 108.8 ?
C19 C22 H22A . . 108.8 ?
C23 C22 H22B . . 108.8 ?
C19 C22 H22B . . 108.8 ?
H22A C22 H22B . . 107.7 ?
C22 C23 H23A . . 109.5 ?
C22 C23 H23B . . 109.5 ?
H23A C23 H23B . . 109.5 ?
C22 C23 H23C . . 109.5 ?
H23A C23 H23C . . 109.5 ?
H23B C23 H23C . . 109.5 ?
C25 C24 C29 . . 118.27(11) ?
C25 C24 C4 . . 121.40(10) ?
C29 C24 C4 . . 120.33(10) ?
C26 C25 C24 . . 120.87(11) ?
C26 C25 H25 . . 119.6 ?
C24 C25 H25 . . 119.6 ?
C25 C26 C27 . . 121.00(11) ?
C25 C26 H26 . . 119.5 ?
C27 C26 H26 . . 119.5 ?
C28 C27 C26 . . 118.00(11) ?
C28 C27 C30 . . 120.60(11) ?
C26 C27 C30 . . 121.40(11) ?
C27 C28 C29 . . 121.30(11) ?
C27 C28 H28 . . 119.3 ?
C29 C28 H28 . . 119.3 ?
C28 C29 C24 . . 120.55(11) ?
C28 C29 H29 . . 119.7 ?
C24 C29 H29 . . 119.7 ?
C27 C30 C31 . . 112.68(11) ?
C27 C30 H30A . . 109.1 ?
C31 C30 H30A . . 109.1 ?
C27 C30 H30B . . 109.1 ?
C31 C30 H30B . . 109.1 ?
H30A C30 H30B . . 107.8 ?
C30 C31 H31A . . 109.5 ?
C30 C31 H31B . . 109.5 ?
H31A C31 H31B . . 109.5 ?
C30 C31 H31C . . 109.5 ?
H31A C31 H31C . . 109.5 ?
H31B C31 H31C . . 109.5 ?
C37 C32 C33 . . 118.18(11) ?
C37 C32 C6 . . 123.36(11) ?
C33 C32 C6 . . 118.38(11) ?
C34 C33 C32 . . 121.03(11) ?
C34 C33 H33 . . 119.5 ?
C32 C33 H33 . . 119.5 ?
C33 C34 C35 . . 120.98(12) ?
C33 C34 H34 . . 119.5 ?
C35 C34 H34 . . 119.5 ?
C36 C35 C34 . . 118.04(11) ?
C36 C35 C38 . . 121.96(12) ?
C34 C35 C38 . . 119.91(12) ?
C35 C36 C37 . . 121.06(12) ?
C35 C36 H36 . . 119.5 ?
C37 C36 H36 . . 119.5 ?
C32 C37 C36 . . 120.64(11) ?
C32 C37 H37 . . 119.7 ?
C36 C37 H37 . . 119.7 ?
C35 C38 C39 . . 111.14(11) ?
C35 C38 H38A . . 109.4 ?
C39 C38 H38A . . 109.4 ?
C35 C38 H38B . . 109.4 ?
C39 C38 H38B . . 109.4 ?
H38A C38 H38B . . 108.0 ?
C38 C39 H39A . . 109.5 ?
C38 C39 H39B . . 109.5 ?
H39A C39 H39B . . 109.5 ?
C38 C39 H39C . . 109.5 ?
H39A C39 H39C . . 109.5 ?
H39B C39 H39C . . 109.5 ?

loop_
_geom_bond_atom_site_label_1
_geom_bond_atom_site_label_2
_geom_bond_site_symmetry_2
_geom_bond_distance
_geom_bond_publ_flag
O1 C7 . 1.2135(15) ?
N1 C6 . 1.4647(15) ?
N1 C1 . 1.4654(15) ?
N1 H1N . 0.897(16) ?
N2 C3 . 1.4742(14) ?
N2 C4 . 1.4763(15) ?
N2 H2N . 0.880(16) ?
C1 C8 . 1.5159(16) ?
C1 C2 . 1.5604(16) ?
C1 H1 . 1.0000 ?
C2 C7 . 1.5063(16) ?
C2 C3 . 1.5644(16) ?
C2 H2 . 1.0000 ?
C3 C16 . 1.5158(16) ?
C3 H3 . 1.0000 ?
C4 C24 . 1.5159(16) ?
C4 C5 . 1.5603(16) ?
C4 H4 . 1.0000 ?
C5 C7 . 1.5073(16) ?
C5 C6 . 1.5591(16) ?
C5 H5 . 1.0000 ?
C6 C32 . 1.5172(16) ?
C6 H6 . 1.0000 ?
C8 C9 . 1.3901(18) ?
C8 C13 . 1.3950(17) ?
C9 C10 . 1.3985(17) ?
C9 H9 . 0.9500 ?
C10 C11 . 1.3911(18) ?
C10 H10 . 0.9500 ?
C11 C12 . 1.3940(19) ?
C11 C14 . 1.5123(17) ?
C12 C13 . 1.3880(18) ?
C12 H12 . 0.9500 ?
C13 H13 . 0.9500 ?
C14 C15 . 1.519(2) ?
C14 H14A . 0.9900 ?
C14 H14B . 0.9900 ?
C15 H15A . 0.9800 ?
C15 H15B . 0.9800 ?
C15 H15C . 0.9800 ?
C16 C21 . 1.3889(17) ?
C16 C17 . 1.3964(16) ?
C17 C18 . 1.3909(17) ?
C17 H17 . 0.9500 ?
C18 C19 . 1.3899(19) ?
C18 H18 . 0.9500 ?
C19 C20 . 1.3917(19) ?
C19 C22 . 1.5143(17) ?
C20 C21 . 1.3952(17) ?
C20 H20 . 0.9500 ?
C21 H21 . 0.9500 ?
C22 C23 . 1.503(2) ?
C22 H22A . 0.9900 ?
C22 H22B . 0.9900 ?
C23 H23A . 0.9800 ?
C23 H23B . 0.9800 ?
C23 H23C . 0.9800 ?
C24 C25 . 1.3936(17) ?
C24 C29 . 1.3957(17) ?
C25 C26 . 1.3909(17) ?
C25 H25 . 0.9500 ?
C26 C27 . 1.3939(18) ?
C26 H26 . 0.9500 ?
C27 C28 . 1.3910(18) ?
C27 C30 . 1.5130(17) ?
C28 C29 . 1.3916(17) ?
C28 H28 . 0.9500 ?
C29 H29 . 0.9500 ?
C30 C31 . 1.526(2) ?
C30 H30A . 0.9900 ?
C30 H30B . 0.9900 ?
C31 H31A . 0.9800 ?
C31 H31B . 0.9800 ?
C31 H31C . 0.9800 ?
C32 C37 . 1.3900(17) ?
C32 C33 . 1.3981(16) ?
C33 C34 . 1.3840(17) ?
C33 H33 . 0.9500 ?
C34 C35 . 1.3949(18) ?
C34 H34 . 0.9500 ?
C35 C36 . 1.3917(18) ?
C35 C38 . 1.5123(18) ?
C36 C37 . 1.3962(18) ?
C36 H36 . 0.9500 ?
C37 H37 . 0.9500 ?
C38 C39 . 1.5269(19) ?
C38 H38A . 0.9900 ?
C38 H38B . 0.9900 ?
C39 H39A . 0.9800 ?
C39 H39B . 0.9800 ?
C39 H39C . 0.9800 ?

loop_
_geom_hbond_atom_site_label_D
_geom_hbond_atom_site_label_H
_geom_hbond_atom_site_label_A
_geom_hbond_site_symmetry_A
_geom_hbond_distance_DH
_geom_hbond_distance_HA
_geom_hbond_distance_DA
_geom_hbond_angle_DHA
C26 H26 O1 2_655 0.95 2.51 3.3837(16) 153

loop_
_geom_torsion_atom_site_label_1
_geom_torsion_atom_site_label_2
_geom_torsion_atom_site_label_3
_geom_torsion_atom_site_label_4
_geom_torsion_site_symmetry_1
_geom_torsion_site_symmetry_2
_geom_torsion_site_symmetry_3
_geom_torsion_site_symmetry_4
_geom_torsion
_geom_torsion_publ_flag
C6 N1 C1 C8 . . . . 179.96(9) ?
C6 N1 C1 C2 . . . . -58.63(13) ?
N1 C1 C2 C7 . . . . 58.31(12) ?
C8 C1 C2 C7 . . . . -179.15(9) ?
N1 C1 C2 C3 . . . . -61.80(12) ?
C8 C1 C2 C3 . . . . 60.74(12) ?
C4 N2 C3 C16 . . . . 175.29(9) ?
C4 N2 C3 C2 . . . . -63.86(12) ?
C7 C2 C3 N2 . . . . 1.01(12) ?
C1 C2 C3 N2 . . . . 118.60(10) ?
C7 C2 C3 C16 . . . . 122.17(10) ?
C1 C2 C3 C16 . . . . -120.24(11) ?
C3 N2 C4 C24 . . . . -171.74(9) ?
C3 N2 C4 C5 . . . . 65.81(12) ?
N2 C4 C5 C7 . . . . -4.20(12) ?
C24 C4 C5 C7 . . . . -125.34(10) ?
N2 C4 C5 C6 . . . . -121.35(10) ?
C24 C4 C5 C6 . . . . 117.50(11) ?
C1 N1 C6 C32 . . . . -179.85(9) ?
C1 N1 C6 C5 . . . . 58.74(13) ?
C7 C5 C6 N1 . . . . -58.93(12) ?
C4 C5 C6 N1 . . . . 60.69(12) ?
C7 C5 C6 C32 . . . . 178.30(9) ?
C4 C5 C6 C32 . . . . -62.08(12) ?
C1 C2 C7 O1 . . . . 106.88(13) ?
C3 C2 C7 O1 . . . . -130.38(12) ?
C1 C2 C7 C5 . . . . -65.30(12) ?
C3 C2 C7 C5 . . . . 57.44(12) ?
C6 C5 C7 O1 . . . . -106.30(13) ?
C4 C5 C7 O1 . . . . 132.25(12) ?
C6 C5 C7 C2 . . . . 65.88(12) ?
C4 C5 C7 C2 . . . . -55.57(12) ?
N1 C1 C8 C9 . . . . 16.87(16) ?
C2 C1 C8 C9 . . . . -104.28(13) ?
N1 C1 C8 C13 . . . . -168.51(10) ?
C2 C1 C8 C13 . . . . 70.33(14) ?
C13 C8 C9 C10 . . . . -1.58(18) ?
C1 C8 C9 C10 . . . . 173.07(11) ?
C8 C9 C10 C11 . . . . -0.2(2) ?
C9 C10 C11 C12 . . . . 1.33(19) ?
C9 C10 C11 C14 . . . . -176.85(12) ?
C10 C11 C12 C13 . . . . -0.73(19) ?
C14 C11 C12 C13 . . . . 177.46(12) ?
C11 C12 C13 C8 . . . . -1.04(19) ?
C9 C8 C13 C12 . . . . 2.18(18) ?
C1 C8 C13 C12 . . . . -172.67(11) ?
C10 C11 C14 C15 . . . . 105.45(15) ?
C12 C11 C14 C15 . . . . -72.69(16) ?
N2 C3 C16 C21 . . . . 31.23(15) ?
C2 C3 C16 C21 . . . . -87.71(13) ?
N2 C3 C16 C17 . . . . -154.06(11) ?
C2 C3 C16 C17 . . . . 86.99(13) ?
C21 C16 C17 C18 . . . . 1.90(18) ?
C3 C16 C17 C18 . . . . -172.98(11) ?
C16 C17 C18 C19 . . . . 0.23(19) ?
C17 C18 C19 C20 . . . . -2.14(19) ?
C17 C18 C19 C22 . . . . 176.72(12) ?
C18 C19 C20 C21 . . . . 1.95(19) ?
C22 C19 C20 C21 . . . . -176.90(12) ?
C17 C16 C21 C20 . . . . -2.09(18) ?
C3 C16 C21 C20 . . . . 172.69(11) ?
C19 C20 C21 C16 . . . . 0.17(19) ?
C18 C19 C22 C23 . . . . 81.21(18) ?
C20 C19 C22 C23 . . . . -99.97(16) ?
N2 C4 C24 C25 . . . . -38.85(15) ?
C5 C4 C24 C25 . . . . 80.66(14) ?
N2 C4 C24 C29 . . . . 141.59(11) ?
C5 C4 C24 C29 . . . . -98.90(13) ?
C29 C24 C25 C26 . . . . -0.23(18) ?
C4 C24 C25 C26 . . . . -179.80(11) ?
C24 C25 C26 C27 . . . . 0.33(19) ?
C25 C26 C27 C28 . . . . -0.48(18) ?
C25 C26 C27 C30 . . . . 179.50(12) ?
C26 C27 C28 C29 . . . . 0.56(18) ?
C30 C27 C28 C29 . . . . -179.42(11) ?
C27 C28 C29 C24 . . . . -0.49(18) ?
C25 C24 C29 C28 . . . . 0.31(17) ?
C4 C24 C29 C28 . . . . 179.88(11) ?
C28 C27 C30 C31 . . . . -74.32(16) ?
C26 C27 C30 C31 . . . . 105.70(15) ?
N1 C6 C32 C37 . . . . -10.32(16) ?
C5 C6 C32 C37 . . . . 110.47(13) ?
N1 C6 C32 C33 . . . . 173.07(10) ?
C5 C6 C32 C33 . . . . -66.13(13) ?
C37 C32 C33 C34 . . . . -2.61(18) ?
C6 C32 C33 C34 . . . . 174.17(11) ?
C32 C33 C34 C35 . . . . 1.16(19) ?
C33 C34 C35 C36 . . . . 1.54(18) ?
C33 C34 C35 C38 . . . . -175.19(12) ?
C34 C35 C36 C37 . . . . -2.78(19) ?
C38 C35 C36 C37 . . . . 173.88(12) ?
C33 C32 C37 C36 . . . . 1.37(18) ?
C6 C32 C37 C36 . . . . -175.24(11) ?
C35 C36 C37 C32 . . . . 1.33(19) ?
C36 C35 C38 C39 . . . . -100.09(15) ?
C34 C35 C38 C39 . . . . 76.51(15) ?
